data_2104183
loop_
_publ_author_name
'Trilleras, Jorge'
'Quiroga, Jairo'
'Cobo, Justo'
'Marchal, Antonio'
'Nogueras, Manuel'
'Low, John N.'
'Glidewell, Christopher'

_publ_section_title
;
 Anhydrous <i>versus</i> hydrated <i>N</i>^4^-substituted
 1<i>H</i>-pyrazolo[3,4-<i>d</i>]pyrimidine-4,6-diamines: hydrogen
 bonding in two and three dimensions
;
_journal_coeditor_code BM5056
_journal_issue 5
_journal_name_full 'Acta Crystallographica Section B'
_journal_page_first 610
_journal_page_last 622
_journal_paper_doi 10.1107/S0108768108019903
_journal_volume 64
_journal_year 2008
_chemical_formula_moiety ' C13 H14 N6, H2 O'
_chemical_formula_sum 'C13 H16 N6 O'
_chemical_formula_weight 272.32
_chemical_name_systematic
;
N^4^-Methyl-N^4^-(4-phenylmethyl)-1H-pyrazolo[3,4-d]pyrimidine-4,6-diamine
monohydrate
;
_space_group_IT_number 61
_symmetry_cell_setting orthorhombic
_symmetry_space_group_name_Hall '-P 2ac 2ab'
_symmetry_space_group_name_H-M 'P b c a'
_atom_sites_solution_hydrogens geom
_atom_sites_solution_primary direct
_atom_sites_solution_secondary difmap
_cell_angle_alpha 90.00
_cell_angle_beta 90.00
_cell_angle_gamma 90.00
_cell_formula_units_Z 8
_cell_length_a 16.5577(12)
_cell_length_b 8.6833(3)
_cell_length_c 18.4640(13)
_cell_measurement_reflns_used 3046
_cell_measurement_temperature 120(2)
_cell_measurement_theta_max 27.50
_cell_measurement_theta_min 3.31
_cell_volume 2654.7(3)
_computing_cell_refinement 'DIRAX/LSQ (Duisenberg et al., 2000)'
_computing_data_collection 'COLLECT (Hooft, 1999)'
_computing_data_reduction 'EVALCCD (Duisenberg et al., 2003)'
_computing_molecular_graphics 'PLATON (Spek, 2003)'
_computing_publication_material 'SHELXL-97 and PRPKAPPA (Ferguson, 1999)'
_computing_structure_refinement 'OSCAIL (McArdle, 2003) and SHELXL-97 (Sheldrick, 1997)'
_computing_structure_solution 'Sir2004 (Burla et al., 2005)'
_diffrn_ambient_temperature 120(2)
_diffrn_measured_fraction_theta_full 0.998
_diffrn_measured_fraction_theta_max 0.998
_diffrn_measurement_device_type 'Bruker-Nonius KappaCCD'
_diffrn_measurement_method '\f & \w scans'
_diffrn_radiation_monochromator graphite
_diffrn_radiation_source 'Bruker-Nonius FR591 rotating anode'
_diffrn_radiation_type 'Mo K\a'
_diffrn_radiation_wavelength 0.71073
_diffrn_reflns_av_R_equivalents 0.0659
_diffrn_reflns_av_sigmaI/netI 0.0273
_diffrn_reflns_limit_h_max 21
_diffrn_reflns_limit_h_min -21
_diffrn_reflns_limit_k_max 11
_diffrn_reflns_limit_k_min -11
_diffrn_reflns_limit_l_max 23
_diffrn_reflns_limit_l_min -23
_diffrn_reflns_number 61337
_diffrn_reflns_theta_full 27.50
_diffrn_reflns_theta_max 27.50
_diffrn_reflns_theta_min 3.31
_diffrn_standards_decay_% 0
_diffrn_standards_number 0
_exptl_absorpt_coefficient_mu 0.093
_exptl_absorpt_correction_T_max 0.979
_exptl_absorpt_correction_T_min 0.969
_exptl_absorpt_correction_type multi-scan
_exptl_absorpt_process_details 'SADABS 2.10 (Sheldrick, 2003)'
_exptl_crystal_colour colourless
_exptl_crystal_density_diffrn 1.363
_exptl_crystal_density_method 'not measured'
_exptl_crystal_description block
_exptl_crystal_F_000 1152
_exptl_crystal_size_max 0.37
_exptl_crystal_size_mid 0.24
_exptl_crystal_size_min 0.23
_refine_diff_density_max 0.262
_refine_diff_density_min -0.292
_refine_ls_extinction_method none
_refine_ls_goodness_of_fit_ref 1.092
_refine_ls_hydrogen_treatment constr
_refine_ls_matrix_type full
_refine_ls_number_parameters 183
_refine_ls_number_reflns 3046
_refine_ls_number_restraints 0
_refine_ls_restrained_S_all 1.092
_refine_ls_R_factor_all 0.0796
_refine_ls_R_factor_gt 0.0465
_refine_ls_shift/su_max 0.000
_refine_ls_shift/su_mean 0.000
_refine_ls_structure_factor_coef Fsqd
_refine_ls_weighting_details 'w=1/[\s^2^(Fo^2^)+(0.0501P)^2^+1.7622P] where P=(Fo^2^+2Fc^2^)/3'
_refine_ls_weighting_scheme calc
_refine_ls_wR_factor_gt 0.1034
_refine_ls_wR_factor_ref 0.1219
_reflns_number_gt 2146
_reflns_number_total 3046
_reflns_threshold_expression I>2\s(I)
_cod_data_source_file bm5056.cif
_cod_data_source_block V
_cod_depositor_comments
;
The following automatic conversions were performed:
'_exptl_absorpt_correction_type' value 'Multi-scan' changed to
'multi-scan' according to
'/home/saulius/struct/CIF-dictionaries/cif_core.dic' dictionary named
'cif_core.dic' version 2.4.1 from 2010-06-29.

Automatic conversion script
Id: cif_fix_enum 1527 2010-12-29 10:47:43Z saulius 

The following automatic conversions were performed:

'_exptl_absorpt_correction_type' value 'Multi-scan' changed to
'multi-scan' according to
/home/saulius/struct/CIF-dictionaries/cif_core.dic dictionary named
'cif_core.dic' version 2.4.1 from 2010-06-29.

Automatic conversion script
Id: cif_fix_values 1715 2011-07-08 13:25:40Z adriana 
;
_cod_database_code 2104183

loop_
_symmetry_equiv_pos_as_xyz
'x, y, z'
'-x+1/2, -y, z+1/2'
'x+1/2, -y+1/2, -z'
'-x, y+1/2, -z+1/2'
'-x, -y, -z'
'x-1/2, y, -z-1/2'
'-x-1/2, y-1/2, z'
'x, -y-1/2, z-1/2'

loop_
_atom_site_type_symbol
_atom_site_label
_atom_site_fract_x
_atom_site_fract_y
_atom_site_fract_z
_atom_site_U_iso_or_equiv
_atom_site_adp_type
_atom_site_calc_flag
_atom_site_refinement_flags
_atom_site_occupancy
N N1 0.45042(9) 0.75734(17) 0.43453(8) 0.0197(3) Uani d . 1
N N2 0.52896(9) 0.76445(17) 0.40995(8) 0.0214(3) Uani d . 1
N N4 0.50382(8) 0.26531(16) 0.34624(8) 0.0201(3) Uani d . 1
N N5 0.38597(8) 0.31554(16) 0.40814(8) 0.0184(3) Uani d . 1
N N6 0.26251(9) 0.36047(17) 0.46060(8) 0.0246(4) Uani d . 1
N N7 0.34479(9) 0.57044(16) 0.44702(8) 0.0193(3) Uani d . 1
C C3 0.54657(11) 0.6244(2) 0.38710(9) 0.0206(4) Uani d . 1
C C3A 0.48052(10) 0.52248(19) 0.39677(9) 0.0180(4) Uani d . 1
C C4 0.45786(10) 0.36621(19) 0.38387(9) 0.0174(4) Uani d . 1
C C6 0.33342(10) 0.4186(2) 0.43784(9) 0.0184(4) Uani d . 1
C C7A 0.41980(10) 0.61376(19) 0.42747(9) 0.0179(4) Uani d . 1
C C41 0.58589(10) 0.29925(19) 0.32738(9) 0.0190(4) Uani d . 1
C C42 0.64458(11) 0.3072(2) 0.38076(10) 0.0233(4) Uani d . 1
C C43 0.72371(11) 0.3429(2) 0.36250(10) 0.0244(4) Uani d . 1
C C44 0.74590(11) 0.3677(2) 0.29099(10) 0.0226(4) Uani d . 1
C C45 0.68651(11) 0.3531(2) 0.23748(10) 0.0237(4) Uani d . 1
C C46 0.60733(11) 0.3189(2) 0.25528(10) 0.0208(4) Uani d . 1
C C47 0.83125(11) 0.4100(2) 0.27156(11) 0.0300(4) Uani d . 1
C C48 0.47283(11) 0.1145(2) 0.32465(10) 0.0239(4) Uani d . 1
O O1 0.61376(7) 0.96207(14) 0.50869(7) 0.0222(3) Uani d . 1
H H1 0.4288 0.8396 0.4519 0.024 Uiso d R 1
H H6B 0.2263 0.4207 0.4783 0.030 Uiso d R 1
H H6A 0.2502 0.2655 0.4530 0.030 Uiso d R 1
H H3 0.5971 0.5956 0.3668 0.025 Uiso calc R 1
H H42 0.6306 0.2882 0.4299 0.028 Uiso calc R 1
H H43 0.7633 0.3505 0.3996 0.029 Uiso calc R 1
H H45 0.7008 0.3670 0.1881 0.028 Uiso calc R 1
H H46 0.5678 0.3088 0.2183 0.025 Uiso calc R 1
H H47A 0.8356 0.4230 0.2190 0.036 Uiso d PR 0.50
H H47B 0.8459 0.5067 0.2957 0.036 Uiso d PR 0.50
H H47C 0.8679 0.3281 0.2874 0.036 Uiso d PR 0.50
H H47D 0.8640 0.4155 0.3157 0.036 Uiso d PR 0.50
H H47E 0.8537 0.3318 0.2390 0.036 Uiso d PR 0.50
H H47F 0.8317 0.5104 0.2473 0.036 Uiso d PR 0.50
H H48A 0.4137 0.1172 0.3239 0.036 Uiso calc R 1
H H48B 0.4910 0.0365 0.3594 0.036 Uiso calc R 1
H H48C 0.4930 0.0887 0.2763 0.036 Uiso calc R 1
H H1A 0.5941 0.9227 0.4723 0.033 Uiso d R 1
H H1B 0.6172 0.8897 0.5371 0.033 Uiso d R 1

loop_
_atom_site_aniso_label
_atom_site_aniso_U_11
_atom_site_aniso_U_22
_atom_site_aniso_U_33
_atom_site_aniso_U_12
_atom_site_aniso_U_13
_atom_site_aniso_U_23
N1 0.0203(7) 0.0155(7) 0.0233(7) -0.0006(6) 0.0014(6) -0.0026(6)
N2 0.0186(7) 0.0210(8) 0.0247(8) -0.0021(6) 0.0013(6) -0.0006(6)
N4 0.0184(7) 0.0163(7) 0.0256(8) -0.0006(6) 0.0017(6) -0.0039(6)
N5 0.0177(7) 0.0166(7) 0.0210(7) 0.0007(6) 0.0010(6) -0.0015(6)
N6 0.0207(8) 0.0180(7) 0.0351(9) -0.0008(6) 0.0067(7) -0.0033(6)
N7 0.0201(7) 0.0160(7) 0.0219(7) -0.0006(6) 0.0012(6) -0.0016(6)
C3 0.0211(9) 0.0185(9) 0.0221(9) -0.0008(7) 0.0004(7) -0.0013(7)
C3A 0.0197(8) 0.0180(8) 0.0163(8) 0.0007(7) -0.0005(7) -0.0016(6)
C4 0.0187(8) 0.0177(8) 0.0157(8) 0.0017(7) -0.0018(7) -0.0007(6)
C6 0.0186(8) 0.0184(8) 0.0183(8) 0.0004(7) -0.0008(7) -0.0001(7)
C7A 0.0200(8) 0.0165(8) 0.0171(8) -0.0006(7) -0.0007(7) -0.0004(6)
C41 0.0198(8) 0.0143(8) 0.0231(9) 0.0020(7) 0.0017(7) -0.0024(7)
C42 0.0258(10) 0.0259(9) 0.0181(9) 0.0016(8) 0.0012(7) -0.0014(7)
C43 0.0224(9) 0.0275(10) 0.0234(9) -0.0004(8) -0.0036(7) -0.0023(8)
C44 0.0226(9) 0.0193(9) 0.0259(9) 0.0022(7) 0.0030(8) 0.0002(7)
C45 0.0271(10) 0.0236(9) 0.0205(9) 0.0018(8) 0.0037(7) 0.0028(7)
C46 0.0233(9) 0.0185(8) 0.0207(9) 0.0013(7) -0.0036(7) 0.0003(7)
C47 0.0249(10) 0.0319(11) 0.0333(11) -0.0027(8) 0.0026(8) 0.0005(9)
C48 0.0250(9) 0.0168(9) 0.0298(10) -0.0007(7) 0.0036(8) -0.0053(7)
O1 0.0247(7) 0.0170(6) 0.0248(7) -0.0018(5) -0.0028(5) -0.0012(5)

loop_
_atom_type_symbol
_atom_type_description
_atom_type_scat_dispersion_real
_atom_type_scat_dispersion_imag
_atom_type_scat_source
C C 0.0033 0.0016 'International Tables Vol C Tables 4.2.6.8 and 6.1.1.4'
H H 0.0000 0.0000 'International Tables Vol C Tables 4.2.6.8 and 6.1.1.4'
N N 0.0061 0.0033 'International Tables Vol C Tables 4.2.6.8 and 6.1.1.4'
O O 0.0106 0.0060 'International Tables Vol C Tables 4.2.6.8 and 6.1.1.4'

loop_
_geom_angle_atom_site_label_1
_geom_angle_atom_site_label_2
_geom_angle_atom_site_label_3
_geom_angle
_geom_angle_publ_flag
C7A N1 N2 111.30(14) no
C7A N1 H1 130.2 no
N2 N1 H1 118.5 no
C3 N2 N1 105.81(14) no
C4 N4 C41 121.67(14) no
C4 N4 C48 121.52(14) no
C41 N4 C48 116.79(14) no
C4 N5 C6 118.94(14) no
C6 N6 H6B 119.9 no
C6 N6 H6A 121.0 no
H6B N6 H6A 118.7 no
C6 N7 C7A 111.70(14) no
N2 C3 C3A 111.37(15) no
N2 C3 H3 124.3 no
C3A C3 H3 124.3 no
C7A C3A C3 104.56(15) no
C7A C3A C4 114.63(15) no
C3 C3A C4 140.78(16) no
N5 C4 N4 117.18(15) no
N5 C4 C3A 119.18(15) no
N4 C4 C3A 123.60(15) no
N7 C6 N6 116.83(15) no
N7 C6 N5 127.30(16) no
N6 C6 N5 115.88(15) no
N7 C7A N1 125.27(15) no
N7 C7A C3A 127.77(15) no
N1 C7A C3A 106.96(15) no
C42 C41 C46 119.78(16) no
C42 C41 N4 120.15(16) no
C46 C41 N4 120.04(16) no
C41 C42 C43 120.02(17) no
C41 C42 H42 120.0 no
C43 C42 H42 120.0 no
C44 C43 C42 121.06(17) no
C44 C43 H43 119.5 no
C42 C43 H43 119.5 no
C43 C44 C45 118.14(17) no
C43 C44 C47 120.93(17) no
C45 C44 C47 120.93(17) no
C46 C45 C44 121.16(17) no
C46 C45 H45 119.4 no
C44 C45 H45 119.4 no
C45 C46 C41 119.75(16) no
C45 C46 H46 120.1 no
C41 C46 H46 120.1 no
C44 C47 H47A 109.5 no
C44 C47 H47B 109.5 no
H47A C47 H47B 109.5 no
C44 C47 H47C 109.5 no
H47A C47 H47C 109.5 no
H47B C47 H47C 109.5 no
C44 C47 H47D 109.5 no
H47A C47 H47D 141.1 no
H47B C47 H47D 56.3 no
H47C C47 H47D 56.2 no
C44 C47 H47E 109.5 no
H47A C47 H47E 56.3 no
H47B C47 H47E 141.1 no
H47C C47 H47E 56.3 no
H47D C47 H47E 109.5 no
C44 C47 H47F 109.5 no
H47A C47 H47F 56.2 no
H47B C47 H47F 56.3 no
H47C C47 H47F 141.1 no
H47D C47 H47F 109.5 no
H47E C47 H47F 109.5 no
N4 C48 H48A 109.5 no
N4 C48 H48B 109.5 no
H48A C48 H48B 109.5 no
N4 C48 H48C 109.5 no
H48A C48 H48C 109.5 no
H48B C48 H48C 109.5 no
H1A O1 H1B 103.4 no

loop_
_geom_bond_atom_site_label_1
_geom_bond_atom_site_label_2
_geom_bond_distance
_geom_bond_publ_flag
N1 C7A 1.352(2) no
N1 N2 1.379(2) no
N1 H1 0.86 no
N2 C3 1.320(2) no
N4 C4 1.353(2) no
N4 C41 1.433(2) no
N4 C48 1.462(2) no
N5 C4 1.346(2) no
N5 C6 1.363(2) no
N6 C6 1.345(2) no
N6 H6B 0.86 no
N6 H6A 0.86 no
N7 C6 1.343(2) no
N7 C7A 1.347(2) no
C3 C3A 1.418(2) no
C3 H3 0.95 no
C3A C7A 1.400(2) no
C3A C4 1.428(2) no
C41 C42 1.386(2) no
C41 C46 1.388(2) no
C42 C43 1.388(3) no
C42 H42 0.95 no
C43 C44 1.387(3) no
C43 H43 0.95 no
C44 C45 1.400(3) no
C44 C47 1.504(3) no
C45 C46 1.384(2) no
C45 H45 0.95 no
C46 H46 0.95 no
C47 H47A 0.98 no
C47 H47B 0.9801 no
C47 H47C 0.98 no
C47 H47D 0.9801 no
C47 H47E 0.98 no
C47 H47F 0.98 no
C48 H48A 0.98 no
C48 H48B 0.98 no
C48 H48C 0.98 no
O1 H1A 0.82 no
O1 H1B 0.82 no

loop_
_geom_hbond_atom_site_label_D
_geom_hbond_atom_site_label_H
_geom_hbond_atom_site_label_A
_geom_hbond_site_symmetry_A
_geom_hbond_distance_DH
_geom_hbond_distance_HA
_geom_hbond_distance_DA
_geom_hbond_angle_DHA
_geom_hbond_publ_flag
O1 H1A N2 . 0.82 2.09 2.871(2) 158 no
O1 H1B N5 5_666 0.82 2.05 2.858(2) 168 no
N1 H1 O1 5_676 0.86 2.00 2.857(2) 176 no
N6 H6A N7 7_655 0.86 2.31 3.092(2) 150 no
N6 H6B O1 3_466 0.86 2.14 2.960(2) 160 no
C3 H3 Cg1 . 0.95 2.77 3.526(2) 137 no

loop_
_geom_torsion_atom_site_label_1
_geom_torsion_atom_site_label_2
_geom_torsion_atom_site_label_3
_geom_torsion_atom_site_label_4
_geom_torsion
_geom_torsion_publ_flag
C7A N1 N2 C3 0.45(19) no
N1 N2 C3 C3A -0.54(19) no
N2 C3 C3A C7A 0.4(2) no
N2 C3 C3A C4 178.4(2) no
C6 N5 C4 N4 -171.45(15) no
C6 N5 C4 C3A 6.6(2) no
C41 N4 C4 N5 -170.51(15) no
C48 N4 C4 N5 7.7(2) no
C41 N4 C4 C3A 11.6(3) no
C48 N4 C4 C3A -170.21(16) no
C7A C3A C4 N5 -6.8(2) no
C3 C3A C4 N5 175.4(2) no
C7A C3A C4 N4 171.10(16) no
C3 C3A C4 N4 -6.7(3) no
C7A N7 C6 N6 175.30(15) no
C7A N7 C6 N5 -4.4(2) no
C4 N5 C6 N7 -0.7(3) no
C4 N5 C6 N6 179.63(15) no
C6 N7 C7A N1 -175.96(16) no
C6 N7 C7A C3A 3.8(2) no
N2 N1 C7A N7 179.65(15) no
N2 N1 C7A C3A -0.18(19) no
C3 C3A C7A N7 -179.97(16) no
C4 C3A C7A N7 1.5(3) no
C3 C3A C7A N1 -0.14(18) no
C4 C3A C7A N1 -178.72(14) no
C4 N4 C41 C42 68.7(2) no
C48 N4 C41 C42 -109.56(19) no
C4 N4 C41 C46 -113.54(19) no
C48 N4 C41 C46 68.2(2) no
C46 C41 C42 C43 3.5(3) no
N4 C41 C42 C43 -178.80(16) no
C41 C42 C43 C44 -1.5(3) no
C42 C43 C44 C45 -1.1(3) no
C42 C43 C44 C47 178.54(17) no
C43 C44 C45 C46 1.6(3) no
C47 C44 C45 C46 -177.97(17) no
C44 C45 C46 C41 0.3(3) no
C42 C41 C46 C45 -2.9(3) no
N4 C41 C46 C45 179.36(15) no
